data_2204680
loop_
_publ_author_name
'Zhi-Dong Lin'
'Lu, Jin-Yu'

_publ_section_title
;The infinite one-dimensional polymer
 <i>catena</i>-poly[[aquabis(<i>p</i>-nitrobenzoato-\k<i>O</i>)copper(II)]-\m-1,4-diazabicyclo[2.2.2]octane-\k^2^<i>N</i>:<i>N</i>']
;
_journal_issue 12
_journal_name_full 'Acta Crystallographica Section E'
_journal_page_first m1798
_journal_page_last m1800
_journal_paper_doi 10.1107/S1600536804027977
_journal_volume 60
_journal_year 2004
_chemical_formula_iupac '[Cu (C7 H4 N O4)2 (C6 H12 N2) (H2 O)]'
_chemical_formula_moiety 'C20 H22 Cu N4 O9'
_chemical_formula_sum 'C20 H22 Cu N4 O9'
_chemical_formula_weight 525.96
_chemical_name_systematic
;
catena-poly[[aquabis(p-nitrobenzoate-\kO)copper(II)]-
\m-1,4-diazabicyclo[2.2.2]octane-\k^2^N:N']
;
_space_group_IT_number 59
_symmetry_cell_setting orthorhombic
_symmetry_space_group_name_Hall '-P 2ab 2a'
_symmetry_space_group_name_H-M 'P m m n :2'
_atom_sites_solution_hydrogens geom
_atom_sites_solution_primary direct
_atom_sites_solution_secondary difmap
_audit_creation_method SHELXL-97
_cell_angle_alpha 90.00
_cell_angle_beta 90.00
_cell_angle_gamma 90.00
_cell_formula_units_Z 2
_cell_length_a 6.8202(14)
_cell_length_b 25.024(5)
_cell_length_c 6.1958(12)
_cell_measurement_reflns_used 1000
_cell_measurement_temperature 293(2)
_cell_measurement_theta_max 24.42
_cell_measurement_theta_min 2.45
_cell_volume 1057.4(4)
_computing_cell_refinement 'SAINT (Siemens, 1996)'
_computing_data_collection 'SMART (Siemens, 1996)'
_computing_data_reduction SAINT
_computing_molecular_graphics SHELXLTL
_computing_structure_refinement 'SHELXLTL (Bruker, 1997)'
_computing_structure_solution 'SHELXS97  (Sheldrick, 1997)'
_diffrn_ambient_temperature 293(2)
_diffrn_detector_area_resol_mean 0
_diffrn_measured_fraction_theta_full 0.997
_diffrn_measured_fraction_theta_max 0.997
_diffrn_measurement_device_type 'Bruker APEX CCD area-detector'
_diffrn_measurement_method '\f and \w'
_diffrn_radiation_monochromator graphite
_diffrn_radiation_source 'fine-focus sealed tube'
_diffrn_radiation_type MoK\a
_diffrn_radiation_wavelength 0.71073
_diffrn_reflns_av_R_equivalents 0.0455
_diffrn_reflns_av_sigmaI/netI 0.0337
_diffrn_reflns_limit_h_max 7
_diffrn_reflns_limit_h_min -8
_diffrn_reflns_limit_k_max 29
_diffrn_reflns_limit_k_min -29
_diffrn_reflns_limit_l_max 7
_diffrn_reflns_limit_l_min -6
_diffrn_reflns_number 4939
_diffrn_reflns_theta_full 25.03
_diffrn_reflns_theta_max 25.03
_diffrn_reflns_theta_min 3.10
_diffrn_standards_decay_% 0
_diffrn_standards_interval_count 0
_diffrn_standards_interval_time 0
_diffrn_standards_number 0
_exptl_absorpt_coefficient_mu 1.096
_exptl_absorpt_correction_T_max 0.7500
_exptl_absorpt_correction_T_min 0.7000
_exptl_absorpt_correction_type multi-scan
_exptl_absorpt_process_details '(SADABS; Sheldrick, 1996)'
_exptl_crystal_colour green
_exptl_crystal_density_diffrn 1.652
_exptl_crystal_density_method 'not measured'
_exptl_crystal_description block
_exptl_crystal_F_000 542
_exptl_crystal_size_max 0.41
_exptl_crystal_size_mid 0.30
_exptl_crystal_size_min 0.26
_refine_diff_density_max 0.942
_refine_diff_density_min -0.912
_refine_ls_extinction_method none
_refine_ls_goodness_of_fit_ref 1.377
_refine_ls_hydrogen_treatment mixed
_refine_ls_matrix_type full
_refine_ls_number_parameters 105
_refine_ls_number_reflns 1041
_refine_ls_number_restraints 0
_refine_ls_restrained_S_all 1.377
_refine_ls_R_factor_all 0.0758
_refine_ls_R_factor_gt 0.0740
_refine_ls_shift/su_max 0.001
_refine_ls_shift/su_mean 0.000
_refine_ls_structure_factor_coef Fsqd
_refine_ls_weighting_details 'calc w = 1/[\s^2^(Fo^2^)+(0.0227P)^2^+7.5254P] where P = (Fo^2^+2Fc^2^)/3'
_refine_ls_weighting_scheme calc
_refine_ls_wR_factor_gt 0.1635
_refine_ls_wR_factor_ref 0.1642
_reflns_number_gt 1000
_reflns_number_total 1041
_reflns_threshold_expression I>2\s(I)
_cod_data_source_file fl6130.cif
_cod_data_source_block I
_cod_original_sg_symbol_H-M 'P m m n'
_cod_database_code 2204680
_cod_database_fobs_code 2204680

loop_
_symmetry_equiv_pos_as_xyz
'x, y, z'
'-x+1/2, -y+1/2, z'
'-x, y+1/2, -z'
'x+1/2, -y, -z'
'-x, -y, -z'
'x-1/2, y-1/2, -z'
'x, -y-1/2, z'
'-x-1/2, y, z'

loop_
_atom_site_label
_atom_site_fract_x
_atom_site_fract_y
_atom_site_fract_z
_atom_site_U_iso_or_equiv
_atom_site_adp_type
_atom_site_calc_flag
_atom_site_refinement_flags
_atom_site_occupancy
_atom_site_type_symbol
Cu1 0.2500 0.7500 0.2341(2) 0.0185(4) Uani d S 1 Cu
C9 -0.1373(8) 0.7019(2) 0.3560(11) 0.0313(15) Uani d . 1 C
H9A -0.0900 0.7021 0.5036 0.038 Uiso calc R 1 H
H9B -0.0900 0.6696 0.2870 0.038 Uiso calc R 1 H
C1 0.2500 0.5834(3) 0.0675(15) 0.0278(19) Uani d S 1 C
C6 0.2500 0.5666(3) 0.2823(17) 0.048(3) Uani d S 1 C
H6A 0.2500 0.5923 0.3971 0.080 Uiso d SR 1 H
C7 0.2500 0.6428(3) 0.0155(19) 0.034(2) Uani d S 1 C
C2 0.2500 0.5462(3) -0.0936(16) 0.036(2) Uani d S 1 C
H2A 0.2500 0.5581 -0.2410 0.080 Uiso d SR 1 H
C8 -0.1376(11) 0.7500 0.0177(13) 0.0257(18) Uani d S 1 C
H8B -0.0906 0.7186 -0.0585 0.039 Uiso calc PR 0.50 H
H8C -0.0906 0.7814 -0.0585 0.039 Uiso calc PR 0.50 H
C3 0.2500 0.4920(3) -0.0488(16) 0.037(2) Uani d S 1 C
H3A 0.2500 0.4662 -0.1634 0.080 Uiso d SR 1 H
C4 0.2500 0.4756(3) 0.1603(16) 0.033(2) Uani d S 1 C
C5 0.2500 0.5118(4) 0.3258(16) 0.051(3) Uani d S 1 C
H5A 0.2500 0.4994 0.4725 0.080 Uiso d SR 1 H
N2 -0.0581(9) 0.7500 0.2380(11) 0.0198(14) Uani d S 1 N
N1 0.2500 0.4185(3) 0.2125(17) 0.050(2) Uani d S 1 N
O1 0.2500 0.6727(2) 0.1808(10) 0.0292(15) Uani d S 1 O
O1W 0.2500 0.7500 0.5969(15) 0.029(2) Uani d S 1 O
O2 0.2500 0.6574(3) -0.1725(12) 0.056(2) Uani d S 1 O
O3 0.2500 0.4055(3) 0.4022(18) 0.090(4) Uani d S 1 O
O4 0.2500 0.3862(3) 0.0653(15) 0.066(3) Uani d S 1 O
H1W 0.2500 0.722(4) 0.657(17) 0.05(3) Uiso d S 1 H

loop_
_atom_site_aniso_label
_atom_site_aniso_U_11
_atom_site_aniso_U_22
_atom_site_aniso_U_33
_atom_site_aniso_U_12
_atom_site_aniso_U_13
_atom_site_aniso_U_23
Cu1 0.0164(7) 0.0183(7) 0.0208(8) 0.000 0.000 0.000
C9 0.021(3) 0.022(3) 0.051(4) -0.001(2) 0.000(3) 0.014(3)
C1 0.024(4) 0.023(4) 0.037(5) 0.000 0.000 0.002(4)
C6 0.086(8) 0.019(4) 0.040(6) 0.000 0.000 -0.004(4)
C7 0.019(4) 0.020(4) 0.064(7) 0.000 0.000 -0.001(5)
C2 0.046(6) 0.025(4) 0.035(5) 0.000 0.000 0.001(4)
C8 0.017(4) 0.036(4) 0.025(4) 0.000 0.000(4) 0.000
C3 0.052(6) 0.021(4) 0.039(6) 0.000 0.000 -0.006(4)
C4 0.033(5) 0.019(4) 0.049(6) 0.000 0.000 0.001(4)
C5 0.094(9) 0.030(5) 0.028(5) 0.000 0.000 0.007(4)
N2 0.017(3) 0.018(3) 0.024(3) 0.000 0.001(3) 0.000
N1 0.059(6) 0.023(4) 0.069(7) 0.000 0.000 0.001(5)
O1 0.020(3) 0.016(3) 0.051(4) 0.000 0.000 -0.007(3)
O1W 0.035(5) 0.022(5) 0.030(5) 0.000 0.000 0.000
O2 0.100(7) 0.028(3) 0.041(4) 0.000 0.000 0.011(3)
O3 0.154(11) 0.030(4) 0.086(7) 0.000 0.000 0.028(5)
O4 0.099(7) 0.018(3) 0.080(6) 0.000 0.000 -0.006(4)

loop_
_atom_type_symbol
_atom_type_description
_atom_type_scat_dispersion_real
_atom_type_scat_dispersion_imag
_atom_type_scat_source
C C 0.0033 0.0016 'International Tables Vol C Tables 4.2.6.8 and 6.1.1.4'
H H 0.0000 0.0000 'International Tables Vol C Tables 4.2.6.8 and 6.1.1.4'
N N 0.0061 0.0033 'International Tables Vol C Tables 4.2.6.8 and 6.1.1.4'
O O 0.0106 0.0060 'International Tables Vol C Tables 4.2.6.8 and 6.1.1.4'
Cu Cu 0.3201 1.2651 'International Tables Vol C Tables 4.2.6.8 and 6.1.1.4'

loop_
_geom_angle_atom_site_label_1
_geom_angle_atom_site_label_2
_geom_angle_atom_site_label_3
_geom_angle_site_symmetry_1
_geom_angle_site_symmetry_3
_geom_angle
O1 Cu1 O1 2_565 . 160.6(4)
O1 Cu1 N2 2_565 2_565 90.11(4)
O1 Cu1 N2 . 2_565 90.11(4)
O1 Cu1 N2 2_565 . 90.11(4)
O1 Cu1 N2 . . 90.11(4)
N2 Cu1 N2 2_565 . 178.7(4)
O1 Cu1 O1W 2_565 . 99.68(19)
O1 Cu1 O1W . . 99.68(19)
N2 Cu1 O1W 2_565 . 89.3(2)
N2 Cu1 O1W . . 89.3(2)
N2 C9 C9 . 8 111.0(3)
N2 C9 H9A . . 109.4
C9 C9 H9A 8 . 109.4
N2 C9 H9B . . 109.4
C9 C9 H9B 8 . 109.4
H9A C9 H9B . . 108.0
C2 C1 C6 . . 119.4(8)
C2 C1 C7 . . 120.7(9)
C6 C1 C7 . . 119.9(8)
C1 C6 C5 . . 118.7(9)
C1 C6 H6A . . 120.2
C5 C6 H6A . . 121.1
O2 C7 O1 . . 126.3(8)
O2 C7 C1 . . 119.7(9)
O1 C7 C1 . . 113.9(9)
C1 C2 C3 . . 121.4(9)
C1 C2 H2A . . 119.1
C3 C2 H2A . . 119.5
N2 C8 C8 . 2_465 111.7(4)
N2 C8 H8B . . 109.3
C8 C8 H8B 2_465 . 109.3
N2 C8 H8C . . 109.3
C8 C8 H8C 2_465 . 109.3
H8B C8 H8C . . 108.0
C4 C3 C2 . . 119.2(9)
C4 C3 H3A . . 120.1
C2 C3 H3A . . 120.7
C3 C4 C5 . . 121.0(8)
C3 C4 N1 . . 120.4(9)
C5 C4 N1 . . 118.6(9)
C4 C5 C6 . . 120.3(9)
C4 C5 H5A . . 119.8
C6 C5 H5A . . 119.9
C8 N2 C9 . 7_575 108.5(4)
C8 N2 C9 . . 108.5(4)
C9 N2 C9 7_575 . 105.9(6)
C8 N2 Cu1 . . 111.0(5)
C9 N2 Cu1 7_575 . 111.3(3)
C9 N2 Cu1 . . 111.3(3)
O3 N1 O4 . . 122.9(9)
O3 N1 C4 . . 118.2(9)
O4 N1 C4 . . 118.8(10)
C7 O1 Cu1 . . 135.9(6)
Cu1 O1W H1W . . 118(8)

loop_
_geom_bond_atom_site_label_1
_geom_bond_atom_site_label_2
_geom_bond_site_symmetry_2
_geom_bond_distance
Cu1 O1 2_565 1.962(5)
Cu1 O1 . 1.962(5)
Cu1 N2 2_565 2.101(6)
Cu1 N2 . 2.101(6)
Cu1 O1W . 2.248(10)
C9 N2 . 1.508(7)
C9 C9 8 1.537(11)
C9 H9A . 0.9700
C9 H9B . 0.9700
C1 C2 . 1.365(13)
C1 C6 . 1.396(14)
C1 C7 . 1.519(11)
C6 C5 . 1.398(13)
C6 H6A . 0.9599
C7 O2 . 1.221(12)
C7 O1 . 1.269(12)
C2 C3 . 1.384(12)
C2 H2A . 0.9600
C8 N2 . 1.469(10)
C8 C8 2_465 1.534(16)
C8 H8B . 0.9700
C8 H8C . 0.9700
C3 C4 . 1.359(14)
C3 H3A . 0.9601
C4 C5 . 1.368(13)
C4 N1 . 1.466(11)
C5 H5A . 0.9600
N2 C9 7_575 1.508(7)
N1 O3 . 1.219(14)
N1 O4 . 1.220(12)
O1W H1W . 0.78(9)

loop_
_geom_hbond_atom_site_label_D
_geom_hbond_atom_site_label_H
_geom_hbond_atom_site_label_A
_geom_hbond_site_symmetry_A
_geom_hbond_distance_DH
_geom_hbond_distance_HA
_geom_hbond_distance_DA
_geom_hbond_angle_DHA
O1W H1W O2 1_556 0.78(9) 1.94(10) 2.722(8) 175(11)

loop_
_geom_torsion_atom_site_label_1
_geom_torsion_atom_site_label_2
_geom_torsion_atom_site_label_3
_geom_torsion_atom_site_label_4
_geom_torsion_site_symmetry_1
_geom_torsion_site_symmetry_4
_geom_torsion
C2 C1 C6 C5 . . 0.000(7)
C7 C1 C6 C5 . . 180.000(5)
C2 C1 C7 O2 . . 0.000(7)
C6 C1 C7 O2 . . 180.000(5)
C2 C1 C7 O1 . . 180.000(5)
C6 C1 C7 O1 . . 0.000(6)
C6 C1 C2 C3 . . 0.000(6)
C7 C1 C2 C3 . . 180.000(5)
C1 C2 C3 C4 . . 0.000(6)
C2 C3 C4 C5 . . 0.000(6)
C2 C3 C4 N1 . . 180.000(5)
C3 C4 C5 C6 . . 0.000(7)
N1 C4 C5 C6 . . 180.000(5)
C1 C6 C5 C4 . . 0.000(7)
C8 C8 N2 C9 2_465 7_575 -57.3(4)
C8 C8 N2 C9 2_465 . 57.3(4)
C8 C8 N2 Cu1 2_465 . 180.0
C9 C9 N2 C8 8 . -56.9(5)
C9 C9 N2 C9 8 7_575 59.5(6)
O1 Cu1 N2 C8 2_565 . 80.32(19)
O1 Cu1 N2 C8 . . -80.32(19)
O1W Cu1 N2 C8 . . 180.0
O1 Cu1 N2 C9 2_565 7_575 -40.7(5)
O1 Cu1 N2 C9 . 7_575 158.6(5)
O1W Cu1 N2 C9 . 7_575 59.0(4)
O1 Cu1 N2 C9 2_565 . -158.6(5)
O1 Cu1 N2 C9 . . 40.7(5)
O1W Cu1 N2 C9 . . -59.0(4)
C3 C4 N1 O3 . . 180.000(6)
C5 C4 N1 O3 . . 0.000(7)
C3 C4 N1 O4 . . 0.000(6)
C5 C4 N1 O4 . . 180.000(5)
O2 C7 O1 Cu1 . . 0.000(8)
C1 C7 O1 Cu1 . . 180.000(4)
O1 Cu1 O1 C7 2_565 . 0.000(10)
N2 Cu1 O1 C7 2_565 . -90.66(19)
N2 Cu1 O1 C7 . . 90.66(19)
O1W Cu1 O1 C7 . . 180.000(7)
